data_4300612
_journal_name_full 'Inorganic Chemistry'
_journal_paper_doi 10.1021/ic051659e
_journal_year 2006
_chemical_formula_sum 'C11 H14 Ag F3 N4 O3 S'
_chemical_formula_weight 447.19
_space_group_IT_number 14
_symmetry_cell_setting monoclinic
_symmetry_space_group_name_Hall '-P 2ybc'
_symmetry_space_group_name_H-M 'P 1 21/c 1'
_cell_angle_alpha 90.00
_cell_angle_beta 92.135(3)
_cell_angle_gamma 90.00
_cell_formula_units_Z 4
_cell_length_a 6.6871(7)
_cell_length_b 25.806(2)
_cell_length_c 9.3785(8)
_cell_measurement_temperature 110(2)
_cell_volume 1617.3(3)
_diffrn_ambient_temperature 110(2)
_exptl_crystal_density_diffrn 1.837
_cod_depositor_comments
;
The following automatic conversions were performed:
'_symmetry_cell_setting' value 'Monoclinic' changed to 'monoclinic'
according to '/home/saulius/struct/CIF-dictionaries/cif_core.dic'
dictionary named 'cif_core.dic' version 2.4.1 from 2010-06-29.

Automatic conversion script
Id: cif_fix_enum 1527 2010-12-29 10:47:43Z saulius 
;
_cod_original_sg_symbol_H-M 'P 21/c'
_cod_database_code 4300612

loop_
_symmetry_equiv_pos_as_xyz
'x, y, z'
'-x, y+1/2, -z+1/2'
'-x, -y, -z'
'x, -y-1/2, z-1/2'

loop_
_atom_site_label
_atom_site_type_symbol
_atom_site_fract_x
_atom_site_fract_y
_atom_site_fract_z
_atom_site_U_iso_or_equiv
_atom_site_adp_type
_atom_site_occupancy
_atom_site_symmetry_multiplicity
_atom_site_calc_flag
_atom_site_refinement_flags
_atom_site_disorder_assembly
_atom_site_disorder_group
Ag1 Ag 0.35471(3) 0.561919(7) 0.481672(17) 0.01918(6) Uani 1 1 d . . .
S1 S 0.08765(9) 0.35204(2) 0.86928(6) 0.02131(13) Uani 1 1 d . . .
O1 O 0.1609(3) 0.39195(7) 0.7766(2) 0.0391(5) Uani 1 1 d . . .
O2 O 0.1419(3) 0.35879(10) 1.0168(2) 0.0492(6) Uani 1 1 d . . .
O3 O -0.1165(2) 0.33644(7) 0.83875(19) 0.0260(4) Uani 1 1 d . . .
N1 N 0.3184(3) 0.55658(7) 0.70890(18) 0.0154(4) Uani 1 1 d . . .
N2 N 0.3895(3) 0.57782(8) 1.25737(19) 0.0150(4) Uani 1 1 d . . .
H1 H 0.515(4) 0.5808(10) 1.241(3) 0.018 Uiso 1 1 d . . .
H2 H 0.334(4) 0.6070(10) 1.243(3) 0.018 Uiso 1 1 d . . .
N3 N 0.6219(4) 0.32053(9) 0.4744(2) 0.0343(6) Uani 1 1 d . . .
N4 N 0.2072(3) 0.46225(9) 0.4413(2) 0.0275(5) Uani 1 1 d . . .
C1 C 0.2921(3) 0.53870(9) 1.1652(2) 0.0143(4) Uani 1 1 d . . .
H1A H 0.1487 0.5373 1.1877 0.017 Uiso 1 1 calc R . .
H1B H 0.3509 0.5045 1.1900 0.017 Uiso 1 1 calc R . .
C2 C 0.3061(3) 0.54644(8) 1.0053(2) 0.0130(4) Uani 1 1 d . . .
C3 C 0.3904(3) 0.58968(9) 0.9447(2) 0.0163(5) Uani 1 1 d . . .
H3 H 0.4457 0.6165 1.0031 0.020 Uiso 1 1 calc R . .
C4 C 0.3930(3) 0.59333(9) 0.7971(2) 0.0173(5) Uani 1 1 d . . .
H4 H 0.4506 0.6233 0.7565 0.021 Uiso 1 1 calc R . .
C5 C 0.2305(3) 0.50797(8) 0.9144(2) 0.0136(4) Uani 1 1 d . . .
H5 H 0.1744 0.4773 0.9524 0.016 Uiso 1 1 calc R . .
C6 C 0.2375(3) 0.51460(9) 0.7684(2) 0.0150(4) Uani 1 1 d . . .
H6 H 0.1828 0.4883 0.7077 0.018 Uiso 1 1 calc R . .
C7 C 0.2298(4) 0.29556(10) 0.8182(3) 0.0250(5) Uani 1 1 d . . .
C8 C 0.6592(4) 0.28425(10) 0.5393(3) 0.0253(6) Uani 1 1 d . . .
C9 C 0.7059(5) 0.23761(10) 0.6219(3) 0.0323(6) Uani 1 1 d . . .
H9A H 0.7750 0.2472 0.7120 0.048 Uiso 1 1 calc R . .
H9B H 0.7924 0.2150 0.5672 0.048 Uiso 1 1 calc R . .
H9C H 0.5816 0.2193 0.6418 0.048 Uiso 1 1 calc R . .
C10 C 0.1649(3) 0.42043(10) 0.4163(2) 0.0197(5) Uani 1 1 d . . .
C11 C 0.1144(4) 0.36685(10) 0.3837(3) 0.0332(6) Uani 1 1 d . . .
H11A H 0.1017 0.3623 0.2801 0.050 Uiso 1 1 calc R . .
H11B H -0.0127 0.3580 0.4265 0.050 Uiso 1 1 calc R . .
H11C H 0.2202 0.3441 0.4227 0.050 Uiso 1 1 calc R . .
F1 F 0.1985(3) 0.28374(7) 0.68204(17) 0.0461(5) Uani 1 1 d . . .
F2 F 0.1793(3) 0.25425(6) 0.8939(2) 0.0538(5) Uani 1 1 d . . .
F3 F 0.4268(2) 0.30324(6) 0.83940(18) 0.0376(4) Uani 1 1 d . . .

loop_
_atom_site_aniso_label
_atom_site_aniso_U_11
_atom_site_aniso_U_22
_atom_site_aniso_U_33
_atom_site_aniso_U_23
_atom_site_aniso_U_13
_atom_site_aniso_U_12
Ag1 0.02413(10) 0.02660(10) 0.00691(8) 0.00030(7) 0.00196(6) -0.00083(8)
S1 0.0192(3) 0.0183(3) 0.0265(3) -0.0055(2) 0.0030(2) -0.0004(2)
O1 0.0301(10) 0.0170(9) 0.0706(15) 0.0110(9) 0.0055(10) -0.0027(8)
O2 0.0386(12) 0.0785(17) 0.0305(11) -0.0275(11) 0.0035(9) -0.0075(11)
O3 0.0178(9) 0.0231(9) 0.0372(10) -0.0005(8) 0.0011(7) -0.0013(7)
N1 0.0193(9) 0.0184(10) 0.0087(8) -0.0005(7) 0.0020(7) 0.0012(8)
N2 0.0168(10) 0.0180(10) 0.0103(9) -0.0006(7) 0.0019(7) -0.0002(8)
N3 0.0463(15) 0.0326(13) 0.0243(11) 0.0051(10) 0.0032(10) -0.0076(11)
N4 0.0339(13) 0.0289(13) 0.0199(11) -0.0007(9) 0.0017(9) -0.0048(10)
C1 0.0168(11) 0.0173(11) 0.0087(10) 0.0002(8) 0.0011(8) -0.0009(9)
C2 0.0121(10) 0.0171(11) 0.0098(10) 0.0011(8) 0.0011(8) 0.0031(8)
C3 0.0206(12) 0.0166(11) 0.0117(10) -0.0019(8) 0.0017(8) -0.0019(9)
C4 0.0232(12) 0.0157(11) 0.0132(10) 0.0020(8) 0.0028(9) -0.0016(10)
C5 0.0140(11) 0.0148(11) 0.0123(10) 0.0007(8) 0.0028(8) 0.0001(9)
C6 0.0149(11) 0.0172(11) 0.0128(10) -0.0025(8) -0.0005(8) 0.0001(9)
C7 0.0261(14) 0.0205(13) 0.0282(13) 0.0000(10) 0.0001(11) 0.0006(11)
C8 0.0314(14) 0.0256(14) 0.0190(12) -0.0036(10) 0.0042(10) -0.0070(11)
C9 0.0468(17) 0.0238(14) 0.0267(14) 0.0003(11) 0.0062(12) 0.0026(13)
C10 0.0175(12) 0.0261(13) 0.0159(11) 0.0031(10) 0.0037(9) 0.0015(10)
C11 0.0311(15) 0.0234(14) 0.0452(17) -0.0035(12) 0.0030(13) -0.0017(12)
F1 0.0453(10) 0.0554(11) 0.0381(10) -0.0279(8) 0.0074(8) 0.0004(9)
F2 0.0544(12) 0.0235(9) 0.0839(14) 0.0259(9) 0.0095(10) 0.0055(8)
F3 0.0218(8) 0.0346(9) 0.0562(10) -0.0055(8) -0.0004(7) 0.0080(7)

loop_
_geom_bond_atom_site_label_1
_geom_bond_atom_site_label_2
_geom_bond_distance
_geom_bond_site_symmetry_2
_geom_bond_publ_flag
Ag1 N1 2.1583(17) . ?
Ag1 N2 2.1642(18) 1_554 ?
S1 O2 1.428(2) . ?
S1 O3 1.4419(17) . ?
S1 O1 1.4447(19) . ?
S1 C7 1.814(3) . ?
N1 C6 1.342(3) . ?
N1 C4 1.343(3) . ?
N2 C1 1.466(3) . ?
N2 Ag1 2.1642(18) 1_556 ?
N2 H1 0.86(3) . ?
N2 H2 0.85(3) . ?
N3 C8 1.139(3) . ?
N4 C10 1.138(3) . ?
C1 C2 1.518(3) . ?
C1 H1A 0.9900 . ?
C1 H1B 0.9900 . ?
C2 C3 1.382(3) . ?
C2 C5 1.392(3) . ?
C3 C4 1.388(3) . ?
C3 H3 0.9500 . ?
C4 H4 0.9500 . ?
C5 C6 1.383(3) . ?
C5 H5 0.9500 . ?
C6 H6 0.9500 . ?
C7 F1 1.322(3) . ?
C7 F2 1.332(3) . ?
C7 F3 1.339(3) . ?
C8 C9 1.458(4) . ?
C9 H9A 0.9800 . ?
C9 H9B 0.9800 . ?
C9 H9C 0.9800 . ?
C10 C11 1.453(4) . ?
C11 H11A 0.9800 . ?
C11 H11B 0.9800 . ?
C11 H11C 0.9800 . ?
